data_1552596
loop_
_publ_author_name
'Zhou, Le'
'He, Qing-Jun'
'Lu, Li-Wei'
'Zhao, Feng'
'Zhang, Yan'
'Huang, Xiao-Xiao'
'Lin, Bin'
'Song, Shao-Jiang'

_publ_section_title
;
 Tripterfordins A-O, Dihydro-\b-agarofuran Sesquiterpenoids from the
 Leaves of <i>Tripterygium wilfordii</i>.
;
_journal_issue 10
_journal_name_full 'Journal of natural products'
_journal_page_first 2696
_journal_page_last 2706
_journal_paper_doi 10.1021/acs.jnatprod.9b00089
_journal_volume 82
_journal_year 2019
_chemical_absolute_configuration ad
_chemical_formula_sum 'C32 H40 O12'
_chemical_formula_weight 616.64
_chemical_name_common SY1
_space_group_crystal_system orthorhombic
_space_group_IT_number 19
_space_group_name_Hall 'P 2ac 2ab'
_space_group_name_H-M_alt 'P 21 21 21'
_atom_sites_solution_hydrogens geom
_cell_angle_alpha 90
_cell_angle_beta 90
_cell_angle_gamma 90
_cell_formula_units_Z 4
_cell_length_a 9.4820(13)
_cell_length_b 13.0317(15)
_cell_length_c 26.090(4)
_cell_measurement_reflns_used 9858
_cell_measurement_temperature 293.(2)
_cell_measurement_theta_max 74.80
_cell_measurement_theta_min 3.39
_cell_volume 3223.9(8)
_computing_molecular_graphics 'shelXle (C.B. Huebschle, rev 924)'
_computing_structure_refinement 'SHELXL-2018/3 (Sheldrick, 2018)'
_diffrn_ambient_temperature 293.(2)
_diffrn_measured_fraction_theta_full 0.994
_diffrn_measured_fraction_theta_max 0.994
_diffrn_measurement_device_type 'Bruker D8 VENTURE PHOTON II'
_diffrn_measurement_method 'omega and phi scan'
_diffrn_radiation_monochromator mulilayer
_diffrn_radiation_type 'Cu K\a'
_diffrn_radiation_wavelength 1.54184
_diffrn_reflns_av_R_equivalents 0.0395
_diffrn_reflns_av_unetI/netI 0.0288
_diffrn_reflns_limit_h_max 11
_diffrn_reflns_limit_h_min -11
_diffrn_reflns_limit_k_max 16
_diffrn_reflns_limit_k_min -15
_diffrn_reflns_limit_l_max 29
_diffrn_reflns_limit_l_min -32
_diffrn_reflns_number 30628
_diffrn_reflns_theta_full 75.12
_diffrn_reflns_theta_max 75.12
_diffrn_reflns_theta_min 3.39
_diffrn_source 'Ius 3.0'
_diffrn_source_type microfocus
_exptl_absorpt_coefficient_mu 0.813
_exptl_absorpt_correction_T_max 0.75
_exptl_absorpt_correction_T_min 0.65
_exptl_absorpt_process_details
;
;
_exptl_crystal_density_diffrn 1.270
_exptl_crystal_density_method 'not measured'
_exptl_crystal_description block
_exptl_crystal_F_000 1312
_exptl_crystal_size_max 0.656
_exptl_crystal_size_mid 0.624
_exptl_crystal_size_min 0.564
_refine_diff_density_max 0.345
_refine_diff_density_min -0.228
_refine_ls_abs_structure_details
;

Flack x determined using 2533 quotients [(I+)-(I-)]/[(I+)+(I-)]
(Parsons, Flack and Wagner, Acta Cryst. B69 (2013) 249-259).
;
_refine_ls_abs_structure_Flack 0.10(5)
_refine_ls_extinction_coef 0.0093(8)
_refine_ls_extinction_method 'SHELXL-2018/3 (Sheldrick 2018)'
_refine_ls_goodness_of_fit_ref 1.041
_refine_ls_hydrogen_treatment mixed
_refine_ls_matrix_type full
_refine_ls_number_parameters 407
_refine_ls_number_reflns 6597
_refine_ls_number_restraints 0
_refine_ls_restrained_S_all 1.041
_refine_ls_R_factor_all 0.0392
_refine_ls_R_factor_gt 0.0372
_refine_ls_shift/su_max 0.000
_refine_ls_shift/su_mean 0.000
_refine_ls_structure_factor_coef Fsqd
_refine_ls_weighting_details 'w=1/[\s^2^(Fo^2^)+(0.1000P)^2^] where P=(Fo^2^+2Fc^2^)/3'
_refine_ls_weighting_scheme calc
_refine_ls_wR_factor_gt 0.1212
_refine_ls_wR_factor_ref 0.1254
_reflns_number_gt 6176
_reflns_number_total 6597
_reflns_threshold_expression 'I > 2\s(I)'
_cod_data_source_file 10.cif
_cod_data_source_block HQJ53
_cod_original_cell_volume 3223.9(7)
_cod_database_code 1552596

loop_
_space_group_symop_operation_xyz
'x, y, z'
'x+1/2, -y+1/2, -z'
'-x, y+1/2, -z+1/2'
'-x+1/2, -y, z+1/2'

loop_
_atom_site_type_symbol
_atom_site_label
_atom_site_fract_x
_atom_site_fract_y
_atom_site_fract_z
_atom_site_U_iso_or_equiv
_atom_site_adp_type
_atom_site_calc_flag
_atom_site_refinement_flags_adp
_atom_site_refinement_flags_posn
_atom_site_occupancy
O O1 0.65125(15) 0.43123(11) 0.38700(5) 0.0525(3) Uani d . . 1
O O2 0.6702(2) 0.62307(15) 0.21135(6) 0.0678(4) Uani d . . 1
O O3 0.2859(2) 0.78550(15) 0.30714(8) 0.0723(5) Uani d . . 1
H H3A 0.279(2) 0.831(4) 0.2756(17) 0.109 Uiso calc U R 1
O O4 0.77840(14) 0.55981(11) 0.30809(6) 0.0532(3) Uani d . . 1
O O5 0.7808(3) 0.39847(17) 0.27900(10) 0.0899(7) Uani d . . 1
O O6 0.71233(16) 0.73001(11) 0.35995(6) 0.0539(3) Uani d . . 1
O O7 0.8993(3) 0.7023(3) 0.41002(12) 0.1169(11) Uani d . . 1
O O8 0.7593(5) 0.7788(3) 0.19673(13) 0.1431(16) Uani d . . 1
O O9 0.34060(15) 0.55798(12) 0.29613(6) 0.0554(3) Uani d . . 1
O O10 0.48011(17) 0.53893(12) 0.45918(6) 0.0571(3) Uani d . . 1
O O11 0.5673(2) 0.40151(15) 0.50067(7) 0.0731(5) Uani d . . 1
O O12 0.5527(2) 0.27554(13) 0.37542(8) 0.0720(5) Uani d . . 1
C C1 0.5236(4) -0.0394(3) 0.47587(16) 0.0951(10) Uani d . . 1
H H1 0.463098 -0.091921 0.485848 0.114 Uiso calc U R 1
C C2 0.6492(5) -0.0613(3) 0.45186(16) 0.0991(10) Uani d . . 1
H H39 0.673639 -0.129194 0.44547 0.119 Uiso calc U R 1
C C3 0.7388(4) 0.0162(2) 0.43722(13) 0.0842(8) Uani d . . 1
H H3 0.823976 -0.000137 0.421515 0.101 Uiso calc U R 1
C C4 0.7046(3) 0.1183(2) 0.44544(9) 0.0686(6) Uani d . . 1
C C5 0.8064(3) 0.1982(2) 0.43099(11) 0.0748(7) Uani d . . 1
H H6 0.89997 0.182954 0.43845 0.09 Uiso calc U R 1
C C6 0.7858(3) 0.2891(2) 0.40889(11) 0.0686(6) Uani d . . 1
H H7 0.863342 0.332392 0.405779 0.082 Uiso calc U R 1
C C7 0.6498(3) 0.32640(17) 0.38901(9) 0.0582(5) Uani d . . 1
C C8 0.5188(2) 0.47778(14) 0.37238(7) 0.0478(4) Uani d . . 1
H H8 0.476522 0.43477 0.345669 0.057 Uiso calc U R 1
C C9 0.54722(19) 0.58477(14) 0.34874(7) 0.0466(4) Uani d . . 1
C C10 0.62946(19) 0.57004(15) 0.29756(7) 0.0495(4) Uani d . . 1
H H13 0.596668 0.506478 0.281404 0.059 Uiso calc U R 1
C C11 0.6113(2) 0.65777(17) 0.25912(8) 0.0535(4) Uani d . . 1
H H24 0.665411 0.717175 0.271115 0.064 Uiso calc U R 1
C C12 0.7411(4) 0.6930(3) 0.18344(13) 0.0930(10) Uani d . . 1
C C13 0.7840(8) 0.6486(6) 0.13305(18) 0.145(2) Uani d . . 1
H H23 0.826055 0.701149 0.11229 0.218 Uiso calc U R 1
H H22 0.7025 0.621544 0.115907 0.218 Uiso calc U R 1
H H2 0.85106 0.594488 0.13855 0.218 Uiso calc U R 1
C C14 0.5787(4) 0.1395(2) 0.46993(12) 0.0808(7) Uani d . . 1
H H4 0.553957 0.207311 0.47643 0.097 Uiso calc U R 1
C C15 0.4892(5) 0.0617(3) 0.48486(16) 0.0940(9) Uani d . . 1
H H5 0.404785 0.077563 0.501161 0.113 Uiso calc U R 1
C C16 0.4195(2) 0.47728(16) 0.41814(8) 0.0529(4) Uani d . . 1
H H9 0.406224 0.406666 0.430126 0.063 Uiso calc U R 1
C C17 0.2786(2) 0.52237(18) 0.40310(9) 0.0589(5) Uani d . . 1
H H34 0.21994 0.527457 0.433459 0.071 Uiso calc U R 1
H H35 0.232352 0.475782 0.37946 0.071 Uiso calc U R 1
C C18 0.2884(2) 0.62888(18) 0.37797(9) 0.0565(4) Uani d . . 1
H H33 0.197025 0.63944 0.36124 0.068 Uiso calc U R 1
C C19 0.3003(3) 0.7152(2) 0.41776(11) 0.0717(6) Uani d . . 1
H H12 0.378708 0.701874 0.440053 0.107 Uiso calc U R 1
H H11 0.215079 0.718358 0.437571 0.107 Uiso calc U R 1
H H10 0.314496 0.779519 0.400534 0.107 Uiso calc U R 1
C C20 0.3972(2) 0.62816(15) 0.33419(7) 0.0497(4) Uani d . . 1
C C21 0.4143(2) 0.73009(16) 0.30572(9) 0.0559(5) Uani d . . 1
H H32 0.490954 0.770611 0.320753 0.067 Uiso calc U R 1
C C22 0.4567(2) 0.68948(18) 0.25286(8) 0.0576(5) Uani d . . 1
H H31 0.445655 0.742135 0.226345 0.069 Uiso calc U R 1
C C23 0.8404(2) 0.46988(18) 0.29803(9) 0.0596(5) Uani d . . 1
C C24 0.9894(3) 0.4696(2) 0.31624(16) 0.0836(8) Uani d . . 1
H H16 1.034529 0.407111 0.305705 0.125 Uiso calc U R 1
H H15 0.991066 0.474362 0.352957 0.125 Uiso calc U R 1
H H14 1.038591 0.527116 0.301791 0.125 Uiso calc U R 1
C C25 0.6334(2) 0.65121(16) 0.38681(8) 0.0536(4) Uani d . . 1
H H18 0.569881 0.683188 0.411196 0.064 Uiso calc U R 1
H H17 0.698066 0.607729 0.405735 0.064 Uiso calc U R 1
C C26 0.8472(3) 0.7428(2) 0.37351(11) 0.0676(6) Uani d . . 1
C C27 0.9215(3) 0.8126(3) 0.33733(14) 0.0833(8) Uani d . . 1
H H19 1.021243 0.809202 0.343413 0.125 Uiso calc U R 1
H H21 0.889298 0.881666 0.342494 0.125 Uiso calc U R 1
H H20 0.901897 0.791941 0.302732 0.125 Uiso calc U R 1
C C28 0.3541(2) 0.5990(2) 0.24434(9) 0.0623(5) Uani d . . 1
C C29 0.2090(3) 0.6352(3) 0.22553(12) 0.0803(8) Uani d . . 1
H H27 0.146457 0.577481 0.223169 0.12 Uiso calc U R 1
H H26 0.218639 0.666462 0.192397 0.12 Uiso calc U R 1
H H25 0.171249 0.684326 0.249268 0.12 Uiso calc U R 1
C C30 0.4009(3) 0.5133(3) 0.20899(11) 0.0769(7) Uani d . . 1
H H30 0.49384 0.491169 0.218479 0.115 Uiso calc U R 1
H H28 0.401894 0.537693 0.174277 0.115 Uiso calc U R 1
H H29 0.336498 0.456714 0.211821 0.115 Uiso calc U R 1
C C31 0.5528(3) 0.49237(19) 0.49657(8) 0.0594(5) Uani d . . 1
C C32 0.6139(4) 0.5711(3) 0.53151(12) 0.0843(8) Uani d . . 1
H H36 0.670862 0.53801 0.557047 0.127 Uiso calc U R 1
H H37 0.53914 0.608376 0.547916 0.127 Uiso calc U R 1
H H38 0.671214 0.6178 0.512079 0.127 Uiso calc U R 1

loop_
_atom_site_aniso_label
_atom_site_aniso_U_11
_atom_site_aniso_U_22
_atom_site_aniso_U_33
_atom_site_aniso_U_12
_atom_site_aniso_U_13
_atom_site_aniso_U_23
O1 0.0497(7) 0.0497(7) 0.0582(7) 0.0043(6) -0.0058(6) 0.0024(5)
O2 0.0696(10) 0.0790(10) 0.0549(7) -0.0050(8) 0.0066(7) -0.0032(7)
O3 0.0636(9) 0.0700(10) 0.0834(11) 0.0202(8) 0.0020(8) 0.0182(9)
O4 0.0429(6) 0.0510(7) 0.0655(7) -0.0006(5) -0.0016(6) -0.0083(6)
O5 0.0830(13) 0.0706(11) 0.1162(16) 0.0062(10) -0.0116(12) -0.0398(11)
O6 0.0492(7) 0.0486(7) 0.0639(8) -0.0037(5) -0.0024(6) -0.0037(5)
O7 0.0752(13) 0.151(2) 0.124(2) -0.0314(15) -0.0417(14) 0.0494(19)
O8 0.177(4) 0.137(3) 0.115(2) -0.086(3) 0.054(2) -0.0102(19)
O9 0.0523(7) 0.0566(7) 0.0571(7) -0.0062(6) -0.0094(6) 0.0058(6)
O10 0.0619(8) 0.0560(7) 0.0535(7) -0.0008(6) -0.0018(6) 0.0002(6)
O11 0.0837(11) 0.0662(10) 0.0694(10) 0.0017(9) -0.0089(8) 0.0103(7)
O12 0.0796(11) 0.0518(8) 0.0846(11) 0.0001(8) -0.0215(9) 0.0017(7)
C1 0.098(2) 0.0777(18) 0.109(2) -0.0088(17) -0.0117(19) -0.0007(17)
C2 0.110(3) 0.0659(16) 0.121(3) 0.0053(17) -0.016(2) -0.0196(16)
C3 0.0882(19) 0.0748(17) 0.0895(17) 0.0204(15) -0.0107(15) -0.0095(13)
C4 0.0775(14) 0.0642(13) 0.0642(11) 0.0160(12) -0.0081(11) 0.0052(10)
C5 0.0673(14) 0.0732(15) 0.0840(15) 0.0197(12) -0.0041(12) 0.0125(12)
C6 0.0612(12) 0.0680(14) 0.0767(13) 0.0117(11) -0.0023(10) 0.0114(11)
C7 0.0630(12) 0.0534(10) 0.0581(10) 0.0075(9) -0.0061(9) 0.0009(8)
C8 0.0436(8) 0.0463(9) 0.0534(9) 0.0009(7) -0.0051(7) 0.0013(7)
C9 0.0427(8) 0.0465(8) 0.0506(8) 0.0007(7) -0.0016(7) -0.0012(7)
C10 0.0427(8) 0.0513(9) 0.0545(9) -0.0017(7) -0.0035(7) -0.0029(7)
C11 0.0506(9) 0.0580(10) 0.0521(9) -0.0046(8) 0.0010(8) -0.0002(8)
C12 0.0853(19) 0.115(3) 0.0783(17) -0.0301(19) 0.0221(15) -0.0021(16)
C13 0.156(5) 0.191(6) 0.089(2) -0.025(4) 0.059(3) -0.014(3)
C14 0.0886(18) 0.0672(15) 0.0866(17) 0.0144(14) 0.0095(15) 0.0022(12)
C15 0.092(2) 0.088(2) 0.102(2) 0.0012(17) 0.0114(18) 0.0010(17)
C16 0.0517(10) 0.0508(10) 0.0562(9) -0.0026(8) -0.0030(8) 0.0026(7)
C17 0.0465(10) 0.0659(13) 0.0643(11) -0.0012(9) 0.0032(8) 0.0065(9)
C18 0.0448(9) 0.0599(11) 0.0647(11) 0.0053(8) 0.0025(8) 0.0052(9)
C19 0.0721(13) 0.0674(13) 0.0755(13) 0.0157(11) 0.0128(12) -0.0041(11)
C20 0.0446(8) 0.0479(9) 0.0566(9) 0.0009(7) -0.0035(7) 0.0021(7)
C21 0.0518(10) 0.0492(10) 0.0666(11) 0.0031(8) -0.0016(9) 0.0090(8)
C22 0.0540(11) 0.0612(11) 0.0576(10) -0.0024(8) -0.0056(9) 0.0110(8)
C23 0.0526(10) 0.0565(11) 0.0697(12) 0.0040(8) 0.0044(9) -0.0105(9)
C24 0.0479(12) 0.0780(16) 0.125(2) 0.0082(11) 0.0008(14) -0.0014(16)
C25 0.0541(10) 0.0506(10) 0.0561(9) -0.0051(8) -0.0013(8) -0.0053(7)
C26 0.0524(11) 0.0716(14) 0.0787(14) -0.0090(10) -0.0071(10) -0.0034(11)
C27 0.0581(13) 0.0861(18) 0.106(2) -0.0143(12) 0.0046(13) 0.0048(15)
C28 0.0557(11) 0.0725(13) 0.0588(11) -0.0075(10) -0.0105(9) 0.0093(9)
C29 0.0628(13) 0.0957(19) 0.0823(16) -0.0088(13) -0.0225(12) 0.0222(14)
C30 0.0756(15) 0.0893(18) 0.0659(12) -0.0148(13) -0.0130(12) -0.0128(12)
C31 0.0587(11) 0.0663(12) 0.0532(10) -0.0026(9) 0.0001(9) 0.0025(8)
C32 0.0884(18) 0.0899(19) 0.0747(15) -0.0090(15) -0.0143(14) -0.0115(14)

loop_
_atom_type_symbol
_atom_type_description
_atom_type_scat_dispersion_real
_atom_type_scat_dispersion_imag
_atom_type_scat_source
C C 0.0181 0.0091 'International Tables Vol C Tables 4.2.6.8 and 6.1.1.4'
H H 0.0000 0.0000 'International Tables Vol C Tables 4.2.6.8 and 6.1.1.4'
O O 0.0492 0.0322 'International Tables Vol C Tables 4.2.6.8 and 6.1.1.4'

loop_
_geom_angle_atom_site_label_1
_geom_angle_atom_site_label_2
_geom_angle_atom_site_label_3
_geom_angle
C7 O1 C8 114.85(17)
C12 O2 C11 116.7(2)
C21 O3 H3A 109.5
C23 O4 C10 118.24(16)
C26 O6 C25 116.98(19)
C20 O9 C28 111.73(16)
C31 O10 C16 119.23(17)
C2 C1 C15 118.7(4)
C2 C1 H1 120.6
C15 C1 H1 120.6
C3 C2 C1 120.7(3)
C3 C2 H39 119.7
C1 C2 H39 119.7
C2 C3 C4 121.1(3)
C2 C3 H3 119.4
C4 C3 H3 119.4
C14 C4 C3 117.8(3)
C14 C4 C5 123.0(2)
C3 C4 C5 119.1(3)
C6 C5 C4 130.2(3)
C6 C5 H6 114.9
C4 C5 H6 114.9
C5 C6 C7 125.0(3)
C5 C6 H7 117.5
C7 C6 H7 117.5
O12 C7 O1 123.6(2)
O12 C7 C6 126.8(2)
O1 C7 C6 109.5(2)
O1 C8 C16 109.20(15)
O1 C8 C9 109.36(15)
C16 C8 C9 115.12(16)
O1 C8 H8 107.6
C16 C8 H8 107.6
C9 C8 H8 107.6
C8 C9 C25 109.84(15)
C8 C9 C10 108.52(15)
C25 C9 C10 110.74(15)
C8 C9 C20 105.16(15)
C25 C9 C20 115.42(15)
C10 C9 C20 106.82(15)
O4 C10 C11 107.66(16)
O4 C10 C9 109.73(15)
C11 C10 C9 114.41(16)
O4 C10 H13 108.3
C11 C10 H13 108.3
C9 C10 H13 108.3
O2 C11 C10 106.82(18)
O2 C11 C22 111.34(17)
C10 C11 C22 112.26(17)
O2 C11 H24 108.8
C10 C11 H24 108.8
C22 C11 H24 108.8
O8 C12 O2 123.6(3)
O8 C12 C13 125.8(4)
O2 C12 C13 110.5(4)
C12 C13 H23 109.5
C12 C13 H22 109.5
H23 C13 H22 109.5
C12 C13 H2 109.5
H23 C13 H2 109.5
H22 C13 H2 109.5
C15 C14 C4 121.0(3)
C15 C14 H4 119.5
C4 C14 H4 119.5
C1 C15 C14 120.7(4)
C1 C15 H5 119.7
C14 C15 H5 119.7
O10 C16 C17 108.98(17)
O10 C16 C8 109.30(16)
C17 C16 C8 109.99(16)
O10 C16 H9 109.5
C17 C16 H9 109.5
C8 C16 H9 109.5
C16 C17 C18 114.07(17)
C16 C17 H34 108.7
C18 C17 H34 108.7
C16 C17 H35 108.7
C18 C17 H35 108.7
H34 C17 H35 107.6
C19 C18 C17 112.20(19)
C19 C18 C20 117.2(2)
C17 C18 C20 110.59(17)
C19 C18 H33 105.2
C17 C18 H33 105.2
C20 C18 H33 105.2
C18 C19 H12 109.5
C18 C19 H11 109.5
H12 C19 H11 109.5
C18 C19 H10 109.5
H12 C19 H10 109.5
H11 C19 H10 109.5
O9 C20 C21 104.72(16)
O9 C20 C18 105.30(16)
C21 C20 C18 115.23(17)
O9 C20 C9 105.77(15)
C21 C20 C9 109.38(16)
C18 C20 C9 115.34(16)
O3 C21 C20 109.77(17)
O3 C21 C22 115.17(18)
C20 C21 C22 99.50(17)
O3 C21 H32 110.6
C20 C21 H32 110.6
C22 C21 H32 110.6
C21 C22 C11 104.37(17)
C21 C22 C28 103.21(17)
C11 C22 C28 114.3(2)
C21 C22 H31 111.5
C11 C22 H31 111.5
C28 C22 H31 111.5
O5 C23 O4 123.8(2)
O5 C23 C24 125.3(2)
O4 C23 C24 110.9(2)
C23 C24 H16 109.5
C23 C24 H15 109.5
H16 C24 H15 109.5
C23 C24 H14 109.5
H16 C24 H14 109.5
H15 C24 H14 109.5
O6 C25 C9 110.95(16)
O6 C25 H18 109.4
C9 C25 H18 109.4
O6 C25 H17 109.4
C9 C25 H17 109.4
H18 C25 H17 108.0
O7 C26 O6 123.4(3)
O7 C26 C27 125.4(3)
O6 C26 C27 111.2(2)
C26 C27 H19 109.5
C26 C27 H21 109.5
H19 C27 H21 109.5
C26 C27 H20 109.5
H19 C27 H20 109.5
H21 C27 H20 109.5
O9 C28 C30 108.7(2)
O9 C28 C29 109.3(2)
C30 C28 C29 107.1(2)
O9 C28 C22 101.63(17)
C30 C28 C22 117.8(2)
C29 C28 C22 112.0(2)
C28 C29 H27 109.5
C28 C29 H26 109.5
H27 C29 H26 109.5
C28 C29 H25 109.5
H27 C29 H25 109.5
H26 C29 H25 109.5
C28 C30 H30 109.5
C28 C30 H28 109.5
H30 C30 H28 109.5
C28 C30 H29 109.5
H30 C30 H29 109.5
H28 C30 H29 109.5
O11 C31 O10 124.9(2)
O11 C31 C32 125.6(2)
O10 C31 C32 109.5(2)
C31 C32 H36 109.5
C31 C32 H37 109.5
H36 C32 H37 109.5
C31 C32 H38 109.5
H36 C32 H38 109.5
H37 C32 H38 109.5

loop_
_geom_bond_atom_site_label_1
_geom_bond_atom_site_label_2
_geom_bond_distance
O1 C7 1.367(3)
O1 C8 1.446(2)
O2 C12 1.346(4)
O2 C11 1.438(3)
O3 C21 1.417(3)
O3 H3A 1.01(5)
O4 C23 1.337(3)
O4 C10 1.445(2)
O5 C23 1.196(3)
O6 C26 1.337(3)
O6 C25 1.451(3)
O7 C26 1.196(4)
O8 C12 1.183(5)
O9 C20 1.453(2)
O9 C28 1.459(3)
O10 C31 1.340(3)
O10 C16 1.457(3)
O11 C31 1.197(3)
O12 C7 1.188(3)
C1 C2 1.375(6)
C1 C15 1.377(6)
C1 H1 0.93
C2 C3 1.374(6)
C2 H39 0.93
C3 C4 1.386(4)
C3 H3 0.93
C4 C14 1.382(4)
C4 C5 1.470(5)
C5 C6 1.331(4)
C5 H6 0.93
C6 C7 1.473(3)
C6 H7 0.93
C8 C16 1.520(3)
C8 C9 1.548(3)
C8 H8 0.98
C9 C25 1.550(3)
C9 C10 1.558(3)
C9 C20 1.578(2)
C10 C11 1.531(3)
C10 H13 0.98
C11 C22 1.532(3)
C11 H24 0.98
C12 C13 1.493(6)
C13 H23 0.96
C13 H22 0.96
C13 H2 0.96
C14 C15 1.379(5)
C14 H4 0.93
C15 H5 0.93
C16 C17 1.512(3)
C16 H9 0.98
C17 C18 1.538(3)
C17 H34 0.97
C17 H35 0.97
C18 C19 1.535(4)
C18 C20 1.539(3)
C18 H33 0.98
C19 H12 0.96
C19 H11 0.96
C19 H10 0.96
C20 C21 1.530(3)
C21 C22 1.531(3)
C21 H32 0.98
C22 C28 1.545(3)
C22 H31 0.98
C23 C24 1.491(4)
C24 H16 0.96
C24 H15 0.96
C24 H14 0.96
C25 H18 0.97
C25 H17 0.97
C26 C27 1.488(4)
C27 H19 0.96
C27 H21 0.96
C27 H20 0.96
C28 C30 1.514(4)
C28 C29 1.535(4)
C29 H27 0.96
C29 H26 0.96
C29 H25 0.96
C30 H30 0.96
C30 H28 0.96
C30 H29 0.96
C31 C32 1.490(4)
C32 H36 0.96
C32 H37 0.96
C32 H38 0.96

loop_
_geom_hbond_atom_site_label_D
_geom_hbond_atom_site_label_H
_geom_hbond_atom_site_label_A
_geom_hbond_site_symmetry_A
_geom_hbond_distance_DH
_geom_hbond_distance_HA
_geom_hbond_distance_DA
_geom_hbond_angle_DHA
O3 H3A O5 3_655 1.01 1.77 2.760(3) 164.9
C11 H24 O6 . 0.98 2.37 2.954(3) 117.9
C16 H9 O12 . 0.98 2.62 3.122(3) 111.7
C21 H32 O6 . 0.98 2.39 3.160(3) 134.6
C24 H16 O8 3_745 0.96 2.57 3.461(4) 153.7
C29 H25 O3 . 0.96 2.28 2.983(4) 129.4
C30 H30 O2 . 0.96 2.41 2.928(4) 113.8

loop_
_geom_torsion_atom_site_label_1
_geom_torsion_atom_site_label_2
_geom_torsion_atom_site_label_3
_geom_torsion_atom_site_label_4
_geom_torsion
C15 C1 C2 C3 0.2(6)
C1 C2 C3 C4 -1.0(6)
C2 C3 C4 C14 1.5(5)
C2 C3 C4 C5 177.6(3)
C14 C4 C5 C6 -44.7(5)
C3 C4 C5 C6 139.4(4)
C4 C5 C6 C7 -6.2(5)
C8 O1 C7 O12 6.7(3)
C8 O1 C7 C6 -174.73(18)
C5 C6 C7 O12 -24.2(5)
C5 C6 C7 O1 157.3(3)
C7 O1 C8 C16 78.0(2)
C7 O1 C8 C9 -155.26(17)
O1 C8 C9 C25 -55.32(19)
C16 C8 C9 C25 68.0(2)
O1 C8 C9 C10 65.88(18)
C16 C8 C9 C10 -170.77(15)
O1 C8 C9 C20 179.89(14)
C16 C8 C9 C20 -56.8(2)
C23 O4 C10 C11 -121.0(2)
C23 O4 C10 C9 113.9(2)
C8 C9 C10 O4 -83.84(18)
C25 C9 C10 O4 36.8(2)
C20 C9 C10 O4 163.24(15)
C8 C9 C10 C11 155.05(16)
C25 C9 C10 C11 -84.31(19)
C20 C9 C10 C11 42.1(2)
C12 O2 C11 C10 -142.0(3)
C12 O2 C11 C22 95.1(3)
O4 C10 C11 O2 68.7(2)
C9 C10 C11 O2 -169.06(15)
O4 C10 C11 C22 -168.99(17)
C9 C10 C11 C22 -46.7(2)
C11 O2 C12 O8 1.7(6)
C11 O2 C12 C13 -174.7(4)
C3 C4 C14 C15 -1.1(5)
C5 C4 C14 C15 -177.0(3)
C2 C1 C15 C14 0.2(6)
C4 C14 C15 C1 0.3(6)
C31 O10 C16 C17 143.23(19)
C31 O10 C16 C8 -96.5(2)
O1 C8 C16 O10 62.33(19)
C9 C8 C16 O10 -61.1(2)
O1 C8 C16 C17 -178.06(16)
C9 C8 C16 C17 58.5(2)
O10 C16 C17 C18 66.7(2)
C8 C16 C17 C18 -53.1(2)
C16 C17 C18 C19 -82.6(2)
C16 C17 C18 C20 50.3(2)
C28 O9 C20 C21 14.3(2)
C28 O9 C20 C18 136.19(18)
C28 O9 C20 C9 -101.25(18)
C19 C18 C20 O9 -165.42(18)
C17 C18 C20 O9 64.3(2)
C19 C18 C20 C21 -50.6(3)
C17 C18 C20 C21 179.10(18)
C19 C18 C20 C9 78.4(2)
C17 C18 C20 C9 -51.9(2)
C8 C9 C20 O9 -62.42(18)
C25 C9 C20 O9 176.37(15)
C10 C9 C20 O9 52.78(18)
C8 C9 C20 C21 -174.70(16)
C25 C9 C20 C21 64.1(2)
C10 C9 C20 C21 -59.5(2)
C8 C9 C20 C18 53.5(2)
C25 C9 C20 C18 -67.7(2)
C10 C9 C20 C18 168.69(17)
O9 C20 C21 O3 85.9(2)
C18 C20 C21 O3 -29.2(3)
C9 C20 C21 O3 -161.10(17)
O9 C20 C21 C22 -35.29(18)
C18 C20 C21 C22 -150.45(17)
C9 C20 C21 C22 77.68(19)
O3 C21 C22 C11 166.39(18)
C20 C21 C22 C11 -76.39(19)
O3 C21 C22 C28 -73.8(2)
C20 C21 C22 C28 43.41(19)
O2 C11 C22 C21 -176.56(17)
C10 C11 C22 C21 63.7(2)
O2 C11 C22 C28 71.4(2)
C10 C11 C22 C28 -48.3(2)
C10 O4 C23 O5 2.9(4)
C10 O4 C23 C24 -174.0(2)
C26 O6 C25 C9 -134.3(2)
C8 C9 C25 O6 155.30(16)
C10 C9 C25 O6 35.4(2)
C20 C9 C25 O6 -86.05(19)
C25 O6 C26 O7 -9.4(4)
C25 O6 C26 C27 170.3(2)
C20 O9 C28 C30 137.98(18)
C20 O9 C28 C29 -105.4(2)
C20 O9 C28 C22 13.1(2)
C21 C22 C28 O9 -35.4(2)
C11 C22 C28 O9 77.3(2)
C21 C22 C28 C30 -153.9(2)
C11 C22 C28 C30 -41.2(3)
C21 C22 C28 C29 81.1(2)
C11 C22 C28 C29 -166.2(2)
C16 O10 C31 O11 -3.7(3)
C16 O10 C31 C32 175.4(2)
